data_7133332
loop_
_publ_author_name
'Yang, Fang'
'Li, Heyang'
'Li, Huijie'
'He, Xiaoming'

_publ_section_title
;
 Manipulation of 1D and 2D self-assembly <i>via</i> geometry modulation of
 adamantane isocyanide Pt(II) complexes.
;
_journal_issue 65
_journal_name_full 'Chemical communications (Cambridge, England)'
_journal_page_first 8605
_journal_page_last 8608
_journal_paper_doi 10.1039/d4cc02400a
_journal_volume 60
_journal_year 2024
_chemical_formula_moiety 'C28 H30 N2'
_chemical_formula_sum 'C28 H30 N2'
_chemical_formula_weight 394.54
_space_group_crystal_system monoclinic
_space_group_IT_number 14
_space_group_name_Hall '-P 2ybc'
_space_group_name_H-M_alt 'P 1 21/c 1'
_atom_sites_solution_hydrogens geom
_atom_sites_solution_primary dual
_audit_creation_date 2023-11-30
_audit_creation_method
;
Olex2 1.5
(compiled 2023.08.24 svn.re1ec1418 for OlexSys, GUI svn.r6817)
;
_audit_update_record
;
2024-05-17 deposited with the CCDC.	2024-07-11 downloaded from the CCDC.
;
_cell_angle_alpha 90
_cell_angle_beta 90.029(3)
_cell_angle_gamma 90
_cell_formula_units_Z 4
_cell_length_a 6.7908(4)
_cell_length_b 19.6373(13)
_cell_length_c 16.4833(11)
_cell_measurement_reflns_used 9847
_cell_measurement_temperature 153.00
_cell_measurement_theta_max 68.340
_cell_measurement_theta_min 3.500
_cell_volume 2198.1(2)
_computing_cell_refinement 'SAINT V8.40A (Bruker, 2019)'
_computing_data_reduction 'SAINT V8.40A (Bruker, 2019)'
_computing_molecular_graphics 'Olex2 1.5 (Dolomanov et al., 2009)'
_computing_publication_material 'Olex2 1.5 (Dolomanov et al., 2009)'
_computing_structure_refinement 'SHELXL 2019/2 (Sheldrick, 2015)'
_computing_structure_solution 'SHELXT 2018/2 (Sheldrick, 2018)'
_diffrn_ambient_temperature 153.00
_diffrn_measured_fraction_theta_full 0.999
_diffrn_measured_fraction_theta_max 0.997
_diffrn_measurement_device_type 'Bruker APEX-II CCD'
_diffrn_measurement_method '\f and \w scans'
_diffrn_radiation_type CuK\a
_diffrn_radiation_wavelength 1.54178
_diffrn_reflns_av_R_equivalents 0.0579
_diffrn_reflns_av_unetI/netI 0.0289
_diffrn_reflns_Laue_measured_fraction_full 0.999
_diffrn_reflns_Laue_measured_fraction_max 0.997
_diffrn_reflns_limit_h_max 8
_diffrn_reflns_limit_h_min -8
_diffrn_reflns_limit_k_max 22
_diffrn_reflns_limit_k_min -23
_diffrn_reflns_limit_l_max 19
_diffrn_reflns_limit_l_min -19
_diffrn_reflns_number 31114
_diffrn_reflns_point_group_measured_fraction_full 0.999
_diffrn_reflns_point_group_measured_fraction_max 0.997
_diffrn_reflns_theta_full 67.679
_diffrn_reflns_theta_max 68.339
_diffrn_reflns_theta_min 3.501
_diffrn_source_current 50.0
_diffrn_source_power 2.5
_diffrn_source_voltage 50.0
_diffrn_standards_number 0
_exptl_absorpt_coefficient_mu 0.525
_exptl_absorpt_correction_T_max 0.7531
_exptl_absorpt_correction_T_min 0.6013
_exptl_absorpt_correction_type multi-scan
_exptl_absorpt_process_details
;
SADABS-2016/2 (Bruker,2016/2) was used for absorption correction.
wR2(int) was 0.1075 before and 0.0689 after correction.
The Ratio of minimum to maximum transmission is 0.7984.
The \l/2 correction factor is Not present.
;
_exptl_crystal_colour 'clear light colourless'
_exptl_crystal_colour_lustre clear
_exptl_crystal_colour_modifier light
_exptl_crystal_colour_primary colourless
_exptl_crystal_density_diffrn 1.192
_exptl_crystal_description block
_exptl_crystal_F_000 848
_exptl_crystal_size_max 0.5
_exptl_crystal_size_mid 0.3
_exptl_crystal_size_min 0.1
_refine_diff_density_max 0.238
_refine_diff_density_min -0.212
_refine_diff_density_rms 0.045
_refine_ls_extinction_method none
_refine_ls_goodness_of_fit_ref 1.054
_refine_ls_hydrogen_treatment constr
_refine_ls_matrix_type full
_refine_ls_number_parameters 275
_refine_ls_number_reflns 4009
_refine_ls_number_restraints 0
_refine_ls_restrained_S_all 1.054
_refine_ls_R_factor_all 0.0506
_refine_ls_R_factor_gt 0.0429
_refine_ls_shift/su_max 0.000
_refine_ls_shift/su_mean 0.000
_refine_ls_structure_factor_coef Fsqd
_refine_ls_weighting_details 'w=1/[\s^2^(Fo^2^)+(0.0591P)^2^+0.6082P] where P=(Fo^2^+2Fc^2^)/3'
_refine_ls_weighting_scheme calc
_refine_ls_wR_factor_gt 0.1117
_refine_ls_wR_factor_ref 0.1195
_reflns_Friedel_coverage 0.000
_reflns_number_gt 3388
_reflns_number_total 4009
_reflns_threshold_expression 'I > 2\s(I)'
_cod_data_source_file d4cc02400a2.cif
_cod_data_source_block s_CCDC1
_cod_depositor_comments 'Adding full bibliography for 7133331--7133332.cif.'
_cod_database_code 7133332
_shelx_shelxl_version_number 2019/2
_shelx_space_group_comment
;
The symmetry employed for this shelxl refinement is uniquely defined
by the following loop, which should always be used as a source of
symmetry information in preference to the above space-group names.
They are only intended as comments.
;
_shelx_estimated_absorpt_t_max 0.949
_shelx_estimated_absorpt_t_min 0.779
_olex2_refinement_description
;
1. Fixed Uiso
 At 1.2 times of:
  All C(H) groups, All C(H,H) groups
 At 1.5 times of:
  All C(H,H,H) groups
2.a Ternary CH refined with riding coordinates:
 C17(H17), C5(H5)
2.b Secondary CH2 refined with riding coordinates:
 C6(H6A,H6B), C14(H14A,H14B), C22(H22A,H22B), C7(H7A,H7B), C21(H21A,H21B),
 C23(H23A,H23B)
2.c Aromatic/amide H refined with riding coordinates:
 C8(H8), C16(H16), C20(H20), C24(H24)
2.d Idealised Me refined as rotating group:
 C28(H28A,H28B,H28C), C11(H11A,H11B,H11C), C3(H3A,H3B,H3C), C25(H25A,H25B,H25C)
;
_olex2_submission_special_instructions 'No special instructions were received'

loop_
_space_group_symop_operation_xyz
'x, y, z'
'-x, y+1/2, -z+1/2'
'-x, -y, -z'
'x, -y-1/2, z-1/2'

loop_
_atom_site_label
_atom_site_type_symbol
_atom_site_fract_x
_atom_site_fract_y
_atom_site_fract_z
_atom_site_U_iso_or_equiv
_atom_site_adp_type
_atom_site_occupancy
_atom_site_site_symmetry_order
_atom_site_calc_flag
_atom_site_refinement_flags_posn
_atom_site_refinement_flags_adp
_atom_site_refinement_flags_occupancy
_atom_site_disorder_assembly
_atom_site_disorder_group
N1 N 0.21395(16) 0.60630(6) 0.53711(7) 0.0340(3) Uani 1 1 d . . . . .
N2 N 0.59345(18) 0.02901(6) 0.34517(7) 0.0385(3) Uani 1 1 d . . . . .
C1 C 0.25221(18) 0.48791(7) 0.50224(8) 0.0295(3) Uani 1 1 d . . . . .
C4 C 0.25641(17) 0.40271(7) 0.61033(8) 0.0284(3) Uani 1 1 d . . . . .
C6 C 0.31558(18) 0.27929(7) 0.56944(8) 0.0280(3) Uani 1 1 d . . . . .
H6A H 0.440446 0.292796 0.542970 0.034 Uiso 1 1 calc R U . . .
H6B H 0.209309 0.282382 0.528468 0.034 Uiso 1 1 calc R U . . .
C8 C 0.26538(18) 0.42061(7) 0.52859(8) 0.0289(3) Uani 1 1 d . . . . .
H8 H 0.281080 0.385609 0.489339 0.035 Uiso 1 1 calc R U . . .
C10 C 0.33266(19) 0.20500(7) 0.59906(8) 0.0298(3) Uani 1 1 d . . . . .
C12 C 0.3492(2) 0.05638(7) 0.44603(8) 0.0326(3) Uani 1 1 d . . . . .
C14 C 0.0749(2) 0.30702(7) 0.67841(9) 0.0327(3) Uani 1 1 d . . . . .
H14A H 0.043218 0.337832 0.724122 0.039 Uiso 1 1 calc R U . . .
H14B H -0.032463 0.310433 0.637950 0.039 Uiso 1 1 calc R U . . .
C16 C 0.23124(18) 0.45526(7) 0.66688(8) 0.0305(3) Uani 1 1 d . . . . .
H16 H 0.223736 0.444032 0.722855 0.037 Uiso 1 1 calc R U . . .
C18 C 0.39072(19) 0.15873(7) 0.52853(8) 0.0301(3) Uani 1 1 d . . . . .
C20 C 0.28732(19) 0.10019(7) 0.50784(8) 0.0318(3) Uani 1 1 d . . . . .
H20 H 0.170315 0.089534 0.536744 0.038 Uiso 1 1 calc R U . . .
C22 C 0.4366(2) 0.32202(7) 0.70350(9) 0.0334(3) Uani 1 1 d . . . . .
H22A H 0.564307 0.334926 0.678976 0.040 Uiso 1 1 calc R U . . .
H22B H 0.410217 0.353409 0.749218 0.040 Uiso 1 1 calc R U . . .
C24 C 0.5614(2) 0.17391(7) 0.48435(9) 0.0333(3) Uani 1 1 d . . . . .
H24 H 0.632514 0.214190 0.497024 0.040 Uiso 1 1 calc R U . . .
C26 C 0.22902(18) 0.53801(7) 0.56131(9) 0.0302(3) Uani 1 1 d . . . . .
C28 C 0.2628(2) 0.50576(8) 0.41381(9) 0.0350(3) Uani 1 1 d . . . . .
H28A H 0.383698 0.531527 0.403272 0.052 Uiso 1 1 calc R U . . .
H28B H 0.148328 0.533497 0.399004 0.052 Uiso 1 1 calc R U . . .
H28C H 0.263292 0.463909 0.381424 0.052 Uiso 1 1 calc R U . . .
C7 C 0.4949(2) 0.20067(7) 0.66477(9) 0.0341(3) Uani 1 1 d . . . . .
H7A H 0.504237 0.153352 0.685134 0.041 Uiso 1 1 calc R U . . .
H7B H 0.623537 0.213098 0.640734 0.041 Uiso 1 1 calc R U . . .
C15 C 0.27113(18) 0.32893(7) 0.63931(8) 0.0283(3) Uani 1 1 d . . . . .
C2 C 0.21685(19) 0.52324(7) 0.64407(9) 0.0321(3) Uani 1 1 d . . . . .
C17 C 0.4484(2) 0.24871(7) 0.73527(9) 0.0366(3) Uani 1 1 d . . . . .
H17 H 0.555108 0.245439 0.776920 0.044 Uiso 1 1 calc R U . . .
C9 C 0.5211(2) 0.07332(7) 0.40523(8) 0.0333(3) Uani 1 1 d . . . . .
C19 C 0.6298(2) 0.13208(7) 0.42272(9) 0.0342(3) Uani 1 1 d . . . . .
C5 C 0.0895(2) 0.23351(7) 0.70941(9) 0.0358(3) Uani 1 1 d . . . . .
H5 H -0.038988 0.220121 0.734338 0.043 Uiso 1 1 calc R U . . .
C21 C 0.1356(2) 0.18513(7) 0.63867(9) 0.0335(3) Uani 1 1 d . . . . .
H21A H 0.028836 0.187546 0.597877 0.040 Uiso 1 1 calc R U . . .
H21B H 0.143202 0.137730 0.658901 0.040 Uiso 1 1 calc R U . . .
C11 C 0.2346(2) -0.00719(8) 0.42603(10) 0.0407(4) Uani 1 1 d . . . . .
H11A H 0.155436 -0.020623 0.473067 0.061 Uiso 1 1 calc R U . . .
H11B H 0.326267 -0.043971 0.412282 0.061 Uiso 1 1 calc R U . . .
H11C H 0.147730 0.001693 0.379742 0.061 Uiso 1 1 calc R U . . .
C23 C 0.2519(2) 0.22839(8) 0.77353(9) 0.0405(4) Uani 1 1 d . . . . .
H23A H 0.221528 0.258993 0.819591 0.049 Uiso 1 1 calc R U . . .
H23B H 0.259772 0.181184 0.794348 0.049 Uiso 1 1 calc R U . . .
C3 C 0.1857(2) 0.57886(8) 0.70490(10) 0.0438(4) Uani 1 1 d . . . . .
H3A H 0.057001 0.600077 0.695764 0.066 Uiso 1 1 calc R U . . .
H3B H 0.289463 0.613195 0.698968 0.066 Uiso 1 1 calc R U . . .
H3C H 0.190392 0.559700 0.759762 0.066 Uiso 1 1 calc R U . . .
C25 C 0.8150(2) 0.14898(8) 0.37741(10) 0.0437(4) Uani 1 1 d . . . . .
H25A H 0.867273 0.192517 0.396916 0.066 Uiso 1 1 calc R U . . .
H25B H 0.785927 0.152405 0.319314 0.066 Uiso 1 1 calc R U . . .
H25C H 0.912727 0.113041 0.386408 0.066 Uiso 1 1 calc R U . . .
C13 C 0.1978(2) 0.66301(8) 0.51882(11) 0.0470(4) Uani 1 1 d . . . . .
C27 C 0.6605(3) -0.00751(9) 0.29745(11) 0.0525(4) Uani 1 1 d . . . . .

loop_
_atom_site_aniso_label
_atom_site_aniso_U_11
_atom_site_aniso_U_22
_atom_site_aniso_U_33
_atom_site_aniso_U_23
_atom_site_aniso_U_13
_atom_site_aniso_U_12
N1 0.0262(6) 0.0302(7) 0.0457(7) 0.0028(5) -0.0039(5) -0.0020(5)
N2 0.0429(7) 0.0372(7) 0.0355(6) 0.0001(5) 0.0025(5) 0.0070(5)
C1 0.0186(6) 0.0325(7) 0.0373(7) 0.0020(5) -0.0020(5) -0.0018(5)
C4 0.0198(6) 0.0296(7) 0.0357(7) -0.0006(5) -0.0004(5) -0.0002(5)
C6 0.0225(6) 0.0284(7) 0.0332(7) 0.0002(5) 0.0021(5) 0.0001(5)
C8 0.0227(6) 0.0306(7) 0.0335(7) -0.0014(5) 0.0001(5) -0.0003(5)
C10 0.0264(6) 0.0274(7) 0.0356(7) 0.0000(5) 0.0013(5) -0.0004(5)
C12 0.0323(7) 0.0306(7) 0.0348(7) 0.0006(6) -0.0032(6) 0.0030(5)
C14 0.0289(7) 0.0321(7) 0.0369(7) -0.0009(6) 0.0058(5) 0.0008(5)
C16 0.0265(6) 0.0315(7) 0.0334(7) -0.0002(5) 0.0004(5) 0.0003(5)
C18 0.0271(6) 0.0275(7) 0.0358(7) 0.0025(5) 0.0007(5) 0.0028(5)
C20 0.0280(6) 0.0315(7) 0.0360(7) 0.0012(6) 0.0017(5) 0.0008(5)
C22 0.0311(7) 0.0326(7) 0.0364(7) -0.0017(6) -0.0043(6) 0.0011(6)
C24 0.0299(7) 0.0284(7) 0.0415(8) 0.0012(6) 0.0036(6) 0.0003(5)
C26 0.0215(6) 0.0264(7) 0.0429(8) 0.0028(5) -0.0033(5) -0.0014(5)
C28 0.0279(7) 0.0380(8) 0.0391(8) 0.0057(6) -0.0025(6) -0.0020(6)
C7 0.0310(7) 0.0307(7) 0.0407(8) 0.0020(6) -0.0032(6) 0.0039(5)
C15 0.0251(6) 0.0282(7) 0.0317(7) -0.0001(5) 0.0011(5) 0.0003(5)
C2 0.0252(6) 0.0309(7) 0.0403(8) -0.0027(6) -0.0029(5) 0.0006(5)
C17 0.0398(8) 0.0342(8) 0.0358(7) 0.0009(6) -0.0077(6) 0.0046(6)
C9 0.0364(7) 0.0313(7) 0.0322(7) 0.0003(5) 0.0007(6) 0.0079(6)
C19 0.0326(7) 0.0325(7) 0.0376(7) 0.0049(6) 0.0050(6) 0.0052(6)
C5 0.0352(7) 0.0332(8) 0.0391(8) 0.0015(6) 0.0103(6) -0.0026(6)
C21 0.0312(7) 0.0300(7) 0.0392(8) 0.0015(6) 0.0055(6) -0.0017(5)
C11 0.0397(8) 0.0371(8) 0.0451(8) -0.0074(6) -0.0017(6) -0.0005(6)
C23 0.0533(9) 0.0345(8) 0.0339(7) 0.0044(6) 0.0047(7) 0.0029(7)
C3 0.0507(9) 0.0343(8) 0.0465(9) -0.0066(7) -0.0038(7) 0.0041(7)
C25 0.0387(8) 0.0429(9) 0.0495(9) 0.0024(7) 0.0131(7) 0.0038(7)
C13 0.0407(8) 0.0363(9) 0.0640(11) 0.0060(8) -0.0063(7) -0.0038(7)
C27 0.0644(11) 0.0482(10) 0.0448(9) -0.0022(8) 0.0082(8) 0.0113(8)

loop_
_atom_type_symbol
_atom_type_description
_atom_type_scat_dispersion_real
_atom_type_scat_dispersion_imag
_atom_type_scat_source
C C 0.0181 0.0091 'International Tables Vol C Tables 4.2.6.8 and 6.1.1.4'
H H 0.0000 0.0000 'International Tables Vol C Tables 4.2.6.8 and 6.1.1.4'
N N 0.0311 0.0180 'International Tables Vol C Tables 4.2.6.8 and 6.1.1.4'

loop_
_geom_angle_atom_site_label_1
_geom_angle_atom_site_label_2
_geom_angle_atom_site_label_3
_geom_angle
_geom_angle_site_symmetry_1
_geom_angle_site_symmetry_3
_geom_angle_publ_flag
C13 N1 C26 178.12(16) . . ?
C27 N2 C9 177.11(16) . . ?
C8 C1 C28 121.40(13) . . ?
C26 C1 C8 117.32(13) . . ?
C26 C1 C28 121.28(12) . . ?
C8 C4 C16 117.57(12) . . ?
C8 C4 C15 122.56(12) . . ?
C16 C4 C15 119.87(12) . . ?
H6A C6 H6B 107.9 . . ?
C10 C6 H6A 109.2 . . ?
C10 C6 H6B 109.2 . . ?
C15 C6 H6A 109.2 . . ?
C15 C6 H6B 109.2 . . ?
C15 C6 C10 112.14(11) . . ?
C1 C8 H8 118.7 . . ?
C4 C8 C1 122.51(13) . . ?
C4 C8 H8 118.7 . . ?
C6 C10 C7 109.08(11) . . ?
C18 C10 C6 109.94(11) . . ?
C18 C10 C7 108.43(10) . . ?
C18 C10 C21 113.38(11) . . ?
C21 C10 C6 107.99(10) . . ?
C21 C10 C7 107.93(11) . . ?
C20 C12 C11 120.91(13) . . ?
C9 C12 C20 117.31(13) . . ?
C9 C12 C11 121.78(13) . . ?
H14A C14 H14B 108.1 . . ?
C15 C14 H14A 109.6 . . ?
C15 C14 H14B 109.6 . . ?
C5 C14 H14A 109.6 . . ?
C5 C14 H14B 109.6 . . ?
C5 C14 C15 110.22(11) . . ?
C4 C16 H16 118.8 . . ?
C2 C16 C4 122.40(13) . . ?
C2 C16 H16 118.8 . . ?
C20 C18 C10 123.26(12) . . ?
C20 C18 C24 117.81(13) . . ?
C24 C18 C10 118.87(12) . . ?
C12 C20 H20 118.8 . . ?
C18 C20 C12 122.40(13) . . ?
C18 C20 H20 118.8 . . ?
H22A C22 H22B 108.1 . . ?
C15 C22 H22A 109.5 . . ?
C15 C22 H22B 109.5 . . ?
C17 C22 H22A 109.5 . . ?
C17 C22 H22B 109.5 . . ?
C17 C22 C15 110.68(11) . . ?
C18 C24 H24 118.9 . . ?
C19 C24 C18 122.16(13) . . ?
C19 C24 H24 118.9 . . ?
C1 C26 N1 118.99(13) . . ?
C1 C26 C2 122.86(12) . . ?
C2 C26 N1 118.14(12) . . ?
C1 C28 H28A 109.5 . . ?
C1 C28 H28B 109.5 . . ?
C1 C28 H28C 109.5 . . ?
H28A C28 H28B 109.5 . . ?
H28A C28 H28C 109.5 . . ?
H28B C28 H28C 109.5 . . ?
C10 C7 H7A 109.5 . . ?
C10 C7 H7B 109.5 . . ?
H7A C7 H7B 108.1 . . ?
C17 C7 C10 110.54(11) . . ?
C17 C7 H7A 109.5 . . ?
C17 C7 H7B 109.5 . . ?
C4 C15 C6 112.29(11) . . ?
C4 C15 C14 109.79(10) . . ?
C4 C15 C22 110.10(11) . . ?
C6 C15 C14 107.82(10) . . ?
C6 C15 C22 108.26(10) . . ?
C14 C15 C22 108.47(11) . . ?
C16 C2 C26 117.33(13) . . ?
C16 C2 C3 121.94(13) . . ?
C26 C2 C3 120.72(13) . . ?
C22 C17 H17 109.4 . . ?
C7 C17 C22 109.28(12) . . ?
C7 C17 H17 109.4 . . ?
C23 C17 C22 109.88(12) . . ?
C23 C17 C7 109.44(12) . . ?
C23 C17 H17 109.4 . . ?
C12 C9 N2 119.13(13) . . ?
C12 C9 C19 122.77(13) . . ?
C19 C9 N2 118.08(13) . . ?
C24 C19 C9 117.54(13) . . ?
C24 C19 C25 121.00(13) . . ?
C9 C19 C25 121.45(13) . . ?
C14 C5 H5 109.1 . . ?
C14 C5 C21 110.01(12) . . ?
C21 C5 H5 109.1 . . ?
C23 C5 C14 109.77(12) . . ?
C23 C5 H5 109.1 . . ?
C23 C5 C21 109.67(12) . . ?
C10 C21 H21A 109.7 . . ?
C10 C21 H21B 109.7 . . ?
C5 C21 C10 110.04(11) . . ?
C5 C21 H21A 109.7 . . ?
C5 C21 H21B 109.7 . . ?
H21A C21 H21B 108.2 . . ?
C12 C11 H11A 109.5 . . ?
C12 C11 H11B 109.5 . . ?
C12 C11 H11C 109.5 . . ?
H11A C11 H11B 109.5 . . ?
H11A C11 H11C 109.5 . . ?
H11B C11 H11C 109.5 . . ?
C17 C23 C5 109.06(12) . . ?
C17 C23 H23A 109.9 . . ?
C17 C23 H23B 109.9 . . ?
C5 C23 H23A 109.9 . . ?
C5 C23 H23B 109.9 . . ?
H23A C23 H23B 108.3 . . ?
C2 C3 H3A 109.5 . . ?
C2 C3 H3B 109.5 . . ?
C2 C3 H3C 109.5 . . ?
H3A C3 H3B 109.5 . . ?
H3A C3 H3C 109.5 . . ?
H3B C3 H3C 109.5 . . ?
C19 C25 H25A 109.5 . . ?
C19 C25 H25B 109.5 . . ?
C19 C25 H25C 109.5 . . ?
H25A C25 H25B 109.5 . . ?
H25A C25 H25C 109.5 . . ?
H25B C25 H25C 109.5 . . ?

loop_
_geom_bond_atom_site_label_1
_geom_bond_atom_site_label_2
_geom_bond_distance
_geom_bond_site_symmetry_2
_geom_bond_publ_flag
N1 C26 1.4029(17) . ?
N1 C13 1.159(2) . ?
N2 C9 1.4066(18) . ?
N2 C27 1.158(2) . ?
C1 C8 1.3939(19) . ?
C1 C26 1.3932(19) . ?
C1 C28 1.5009(19) . ?
C4 C8 1.3937(19) . ?
C4 C16 1.4012(19) . ?
C4 C15 1.5289(18) . ?
C6 H6A 0.9900 . ?
C6 H6B 0.9900 . ?
C6 C10 1.5427(18) . ?
C6 C15 1.5387(18) . ?
C8 H8 0.9500 . ?
C10 C18 1.5275(19) . ?
C10 C7 1.5469(18) . ?
C10 C21 1.5393(18) . ?
C12 C20 1.398(2) . ?
C12 C9 1.388(2) . ?
C12 C11 1.507(2) . ?
C14 H14A 0.9900 . ?
C14 H14B 0.9900 . ?
C14 C15 1.5420(18) . ?
C14 C5 1.5346(19) . ?
C16 H16 0.9500 . ?
C16 C2 1.390(2) . ?
C18 C20 1.3895(19) . ?
C18 C24 1.4010(19) . ?
C20 H20 0.9500 . ?
C22 H22A 0.9900 . ?
C22 H22B 0.9900 . ?
C22 C15 1.5490(17) . ?
C22 C17 1.534(2) . ?
C24 H24 0.9500 . ?
C24 C19 1.387(2) . ?
C26 C2 1.397(2) . ?
C28 H28A 0.9800 . ?
C28 H28B 0.9800 . ?
C28 H28C 0.9800 . ?
C7 H7A 0.9900 . ?
C7 H7B 0.9900 . ?
C7 C17 1.530(2) . ?
C2 C3 1.498(2) . ?
C17 H17 1.0000 . ?
C17 C23 1.530(2) . ?
C9 C19 1.400(2) . ?
C19 C25 1.500(2) . ?
C5 H5 1.0000 . ?
C5 C21 1.536(2) . ?
C5 C23 1.530(2) . ?
C21 H21A 0.9900 . ?
C21 H21B 0.9900 . ?
C11 H11A 0.9800 . ?
C11 H11B 0.9800 . ?
C11 H11C 0.9800 . ?
C23 H23A 0.9900 . ?
C23 H23B 0.9900 . ?
C3 H3A 0.9800 . ?
C3 H3B 0.9800 . ?
C3 H3C 0.9800 . ?
C25 H25A 0.9800 . ?
C25 H25B 0.9800 . ?
C25 H25C 0.9800 . ?

loop_
_geom_torsion_atom_site_label_1
_geom_torsion_atom_site_label_2
_geom_torsion_atom_site_label_3
_geom_torsion_atom_site_label_4
_geom_torsion
_geom_torsion_site_symmetry_1
_geom_torsion_site_symmetry_2
_geom_torsion_site_symmetry_3
_geom_torsion_site_symmetry_4
_geom_torsion_publ_flag
N1 C26 C2 C16 179.73(11) . . . . ?
N1 C26 C2 C3 0.84(19) . . . . ?
N2 C9 C19 C24 -177.40(12) . . . . ?
N2 C9 C19 C25 1.8(2) . . . . ?
C1 C26 C2 C16 0.77(19) . . . . ?
C1 C26 C2 C3 -178.12(12) . . . . ?
C4 C16 C2 C26 -0.18(19) . . . . ?
C4 C16 C2 C3 178.70(12) . . . . ?
C6 C10 C18 C20 -127.61(13) . . . . ?
C6 C10 C18 C24 55.32(15) . . . . ?
C6 C10 C7 C17 57.69(14) . . . . ?
C6 C10 C21 C5 -58.59(14) . . . . ?
C8 C1 C26 N1 -179.60(11) . . . . ?
C8 C1 C26 C2 -0.65(18) . . . . ?
C8 C4 C16 C2 -0.49(18) . . . . ?
C8 C4 C15 C6 5.31(16) . . . . ?
C8 C4 C15 C14 -114.63(13) . . . . ?
C8 C4 C15 C22 126.01(13) . . . . ?
C10 C6 C15 C4 179.35(10) . . . . ?
C10 C6 C15 C14 -59.57(13) . . . . ?
C10 C6 C15 C22 57.59(13) . . . . ?
C10 C18 C20 C12 -176.25(12) . . . . ?
C10 C18 C24 C19 176.08(12) . . . . ?
C10 C7 C17 C22 -59.88(15) . . . . ?
C10 C7 C17 C23 60.48(15) . . . . ?
C12 C9 C19 C24 0.9(2) . . . . ?
C12 C9 C19 C25 -179.91(13) . . . . ?
C14 C5 C21 C10 60.05(15) . . . . ?
C14 C5 C23 C17 -60.60(15) . . . . ?
C16 C4 C8 C1 0.62(18) . . . . ?
C16 C4 C15 C6 -175.24(11) . . . . ?
C16 C4 C15 C14 64.83(15) . . . . ?
C16 C4 C15 C22 -54.53(15) . . . . ?
C18 C10 C7 C17 177.41(11) . . . . ?
C18 C10 C21 C5 179.34(11) . . . . ?
C18 C24 C19 C9 0.3(2) . . . . ?
C18 C24 C19 C25 -178.90(13) . . . . ?
C20 C12 C9 N2 177.11(12) . . . . ?
C20 C12 C9 C19 -1.1(2) . . . . ?
C20 C18 C24 C19 -1.2(2) . . . . ?
C22 C17 C23 C5 59.89(15) . . . . ?
C24 C18 C20 C12 0.9(2) . . . . ?
C26 C1 C8 C4 -0.08(18) . . . . ?
C28 C1 C8 C4 179.85(11) . . . . ?
C28 C1 C26 N1 0.47(18) . . . . ?
C28 C1 C26 C2 179.42(12) . . . . ?
C7 C10 C18 C20 113.21(14) . . . . ?
C7 C10 C18 C24 -63.86(15) . . . . ?
C7 C10 C21 C5 59.21(14) . . . . ?
C7 C17 C23 C5 -60.11(15) . . . . ?
C15 C4 C8 C1 -179.91(11) . . . . ?
C15 C4 C16 C2 -179.97(11) . . . . ?
C15 C6 C10 C18 -176.11(10) . . . . ?
C15 C6 C10 C7 -57.33(14) . . . . ?
C15 C6 C10 C21 59.73(13) . . . . ?
C15 C14 C5 C21 -60.09(15) . . . . ?
C15 C14 C5 C23 60.68(15) . . . . ?
C15 C22 C17 C7 60.74(15) . . . . ?
C15 C22 C17 C23 -59.36(15) . . . . ?
C17 C22 C15 C4 178.08(11) . . . . ?
C17 C22 C15 C6 -58.83(14) . . . . ?
C17 C22 C15 C14 57.92(15) . . . . ?
C9 C12 C20 C18 0.3(2) . . . . ?
C5 C14 C15 C4 -178.76(11) . . . . ?
C5 C14 C15 C6 58.61(14) . . . . ?
C5 C14 C15 C22 -58.41(14) . . . . ?
C21 C10 C18 C20 -6.63(18) . . . . ?
C21 C10 C18 C24 176.30(12) . . . . ?
C21 C10 C7 C17 -59.39(14) . . . . ?
C21 C5 C23 C17 60.38(15) . . . . ?
C11 C12 C20 C18 179.17(13) . . . . ?
C11 C12 C9 N2 -1.8(2) . . . . ?
C11 C12 C9 C19 179.95(13) . . . . ?
C23 C5 C21 C10 -60.79(15) . . . . ?
